data_1524479
loop_
_publ_author_name
'Hadenfeldt, C.'
'Jacobs, H.'

_publ_section_title
;
 Darstellung, Eigenschaften und Kristallstruktur von Na3 Yb (N H2)6
;
_journal_name_full 'Zeitschrift fuer Anorganische und Allgemeine Chemie'
_journal_page_first 111
_journal_page_last 125
_journal_volume 393
_journal_year 1972
_chemical_formula_sum 'H12 N6 Na3 Yb'
_chemical_name_systematic 'Na3 Yb (N H2)6'
_space_group_IT_number 61
_symmetry_space_group_name_Hall '-P 2ac 2ab'
_symmetry_space_group_name_H-M 'P b c a'
_cell_angle_alpha 90
_cell_angle_beta 90
_cell_angle_gamma 90
_cell_formula_units_Z 8
_cell_length_a 6.492
_cell_length_b 12.24
_cell_length_c 21.33
_cell_volume 1694.926
_citation_journal_id_ASTM ZAACAB
_cod_data_source_file Hadenfeldt_ZAACAB_1972_1581.cif
_cod_data_source_block H12N6Na3Yb1
_cod_original_formula_sum 'H12 N6 Na3 Yb1'
_cod_database_code 1524479

loop_
_symmetry_equiv_pos_as_xyz
x,y,z
-x+1/2,-y,z+1/2
x+1/2,-y+1/2,-z
-x,y+1/2,-z+1/2
-x,-y,-z
x-1/2,y,-z-1/2
-x-1/2,y-1/2,z
x,-y-1/2,z-1/2

loop_
_atom_site_label
_atom_site_type_symbol
_atom_site_fract_x
_atom_site_fract_y
_atom_site_fract_z
_atom_site_occupancy
_atom_site_U_iso_or_equiv
_atom_site_attached_hydrogens
Na2 Na+1 0.0971 0.1247 0.2048 1 0.0 0
N2 N-3 0.435 0.246 0.197 1 0.0 2
Yb1 Yb+3 0.08666 0.12724 0.37421 1 0.0 0
N3 N-3 0.392 0.235 0.374 1 0.0 2
N1 N-3 0.42 0.236 0.049 1 0.0 2
N6 N-3 0.246 0.022 0.457 1 0.0 2
N5 N-3 0.231 0.011 0.297 1 0.0 2
N4 N-3 0.296 0.003 0.126 1 0.0 2
Na1 Na+1 0.00912 0.1074 0.0487 1 0.0 0
Na3 Na+1 0.0778 0.3971 0.3831 1 0.0 0
